data_4349714
loop_
_publ_author_name
'D\'eniz, Mariadel'
'Pas\'an, Jorge'
'Rasines, Beatriz'
'Lorenzo-Luis, Pablo'
'Lahoz, Fernando'
'Vera-Gonzales, Corina'
'Julve, Miguel'
'Ruiz-P\'erez, Catalina'

_publ_section_title
;
 Cadmium(ii) coordination polymers based on substituted malonic acid:
 synthesis, characterization and photoluminescence properties
;
_journal_issue 8
_journal_name_full 'Inorganic Chemistry Frontiers'
_journal_page_first 1384
_journal_paper_doi 10.1039/C7QI00212B
_journal_volume 4
_journal_year 2017
_chemical_formula_sum 'C5 H8 Cd O5'
_chemical_formula_weight 260.51
_space_group_crystal_system monoclinic
_space_group_IT_number 14
_space_group_name_Hall '-P 2ybc'
_space_group_name_H-M_alt 'P 1 21/c 1'
_atom_sites_solution_hydrogens mixed
_audit_creation_method SHELXL-2013
_audit_update_record
;
2017-04-20 deposited with the CCDC.
2017-06-19 downloaded from the CCDC.
;
_cell_angle_alpha 90
_cell_angle_beta 104.74(3)
_cell_angle_gamma 90
_cell_formula_units_Z 4
_cell_length_a 10.520(2)
_cell_length_b 9.2650(19)
_cell_length_c 7.8960(16)
_cell_measurement_reflns_used 3686
_cell_measurement_temperature 100(2)
_cell_measurement_theta_max 28.243
_cell_measurement_theta_min 3.779
_cell_volume 744.3(3)
_computing_cell_refinement 'HKL2000 (Otwinowski & Minor, 1997)'
_computing_data_collection 'MxCube (ESRF, 2006)'
_computing_data_reduction 'HKL2000 (Otwinowski & Minor, 1997)'
_computing_structure_refinement 'SHELXL-2013 (Sheldrick, 2013)'
_computing_structure_solution 'SHELXS-2013 (Sheldrick, 2013)'
_diffrn_ambient_temperature 100(2)
_diffrn_detector 'CCD plate'
_diffrn_detector_area_resol_mean 9.6
_diffrn_measured_fraction_theta_full 0.936
_diffrn_measured_fraction_theta_max 0.945
_diffrn_measurement_device_type 'Single-axis HUBER diffractometer'
_diffrn_measurement_method 'phi scans'
_diffrn_radiation_detector 'ADSC Q210r CCD (binned mode)'
_diffrn_radiation_monochromator 'Si 111'
_diffrn_radiation_wavelength 0.738
_diffrn_reflns_av_unetI/netI 0.0458
_diffrn_reflns_Laue_measured_fraction_full 0.936
_diffrn_reflns_Laue_measured_fraction_max 0.945
_diffrn_reflns_limit_h_max 9
_diffrn_reflns_limit_h_min -9
_diffrn_reflns_limit_k_max 9
_diffrn_reflns_limit_k_min -9
_diffrn_reflns_limit_l_max 12
_diffrn_reflns_limit_l_min -13
_diffrn_reflns_number 3686
_diffrn_reflns_point_group_measured_fraction_full 0.936
_diffrn_reflns_point_group_measured_fraction_max 0.945
_diffrn_reflns_theta_full 26.283
_diffrn_reflns_theta_max 28.243
_diffrn_reflns_theta_min 3.779
_diffrn_source synchrotron
_diffrn_source_type 'ESRF-CRG BM16'
_exptl_absorpt_coefficient_mu 3.162
_exptl_absorpt_correction_type none
_exptl_crystal_colour colourless
_exptl_crystal_density_diffrn 2.325
_exptl_crystal_description prism
_exptl_crystal_F_000 504
_exptl_crystal_size_max 0.150
_exptl_crystal_size_mid 0.120
_exptl_crystal_size_min 0.080
_refine_diff_density_max 1.366
_refine_diff_density_min -2.761
_refine_diff_density_rms 0.195
_refine_ls_extinction_method none
_refine_ls_goodness_of_fit_ref 1.103
_refine_ls_hydrogen_treatment mixed
_refine_ls_matrix_type full
_refine_ls_number_parameters 108
_refine_ls_number_reflns 1553
_refine_ls_number_restraints 2
_refine_ls_restrained_S_all 1.103
_refine_ls_R_factor_all 0.0447
_refine_ls_R_factor_gt 0.0444
_refine_ls_shift/su_max 0.000
_refine_ls_shift/su_mean 0.000
_refine_ls_structure_factor_coef Fsqd
_refine_ls_weighting_details 'w=1/[\s^2^(Fo^2^)+(0.0716P)^2^+3.8732P] where P=(Fo^2^+2Fc^2^)/3'
_refine_ls_weighting_scheme calc
_refine_ls_wR_factor_gt 0.1239
_refine_ls_wR_factor_ref 0.1243
_reflns_Friedel_coverage 0.000
_reflns_number_gt 1526
_reflns_number_total 1553
_reflns_threshold_expression 'I > 2\s(I)'
_cod_data_source_file c7qi00212b2.cif
_cod_data_source_block Etmal_Cd
_cod_original_sg_symbol_H-M 'P 21/c'
_cod_database_code 4349714
_shelx_space_group_comment
;
The symmetry employed for this shelxl refinement is uniquely defined
by the following loop, which should always be used as a source of
symmetry information in preference to the above space-group names.
They are only intended as comments.
;
_shelx_estimated_absorpt_t_min 0.253
_shelx_estimated_absorpt_t_max 0.703
_shelxl_version_number 2013-4

loop_
_space_group_symop_operation_xyz
'x, y, z'
'-x, y+1/2, -z+1/2'
'-x, -y, -z'
'x, -y-1/2, z-1/2'

loop_
_atom_site_label
_atom_site_type_symbol
_atom_site_fract_x
_atom_site_fract_y
_atom_site_fract_z
_atom_site_U_iso_or_equiv
_atom_site_adp_type
_atom_site_occupancy
_atom_site_site_symmetry_order
_atom_site_calc_flag
_atom_site_refinement_flags_posn
_atom_site_refinement_flags_adp
Cd1 Cd 0.88698(3) 0.34153(3) 0.48498(4) 0.0146(2) Uani 1 1 d . .
O1 O 0.8344(4) 0.3907(4) 0.9742(5) 0.0267(8) Uani 1 1 d . .
O3 O 0.9386(4) 0.7740(4) 0.7696(5) 0.0231(8) Uani 1 1 d . .
O1W O 0.7712(3) 0.4909(4) 0.2715(4) 0.0178(7) Uani 1 1 d D .
O2 O 0.7719(5) 0.3423(4) 0.6913(6) 0.0254(9) Uani 1 1 d . .
O4 O 0.9420(3) 0.5748(3) 0.6156(4) 0.0138(6) Uani 1 1 d . .
C1 C 0.7955(5) 0.4293(5) 0.8154(6) 0.0179(9) Uani 1 1 d . .
C2 C 0.7834(6) 0.5931(5) 0.7863(8) 0.0260(11) Uani 1 1 d . .
H2 H 0.7870 0.6400 0.9015 0.031 Uiso 1 1 calc R U
C3 C 0.8967(5) 0.6506(4) 0.7197(6) 0.0143(9) Uani 1 1 d . .
C4 C 0.6565(6) 0.6356(7) 0.6601(10) 0.0363(14) Uani 1 1 d . .
H4A H 0.6501 0.5877 0.5462 0.044 Uiso 1 1 calc R U
H4B H 0.6560 0.7412 0.6411 0.044 Uiso 1 1 calc R U
C5 C 0.5353(7) 0.5931(9) 0.7284(16) 0.064(3) Uani 1 1 d . .
H5A H 0.4546 0.6226 0.6429 0.096 Uiso 1 1 calc R U
H5B H 0.5406 0.6416 0.8403 0.096 Uiso 1 1 calc R U
H5C H 0.5345 0.4883 0.7451 0.096 Uiso 1 1 calc R U
H1WA H 0.823(7) 0.570(6) 0.281(11) 0.05(2) Uiso 1 1 d D .
H1WB H 0.785(10) 0.454(11) 0.173(8) 0.07(3) Uiso 1 1 d D .

loop_
_atom_site_aniso_label
_atom_site_aniso_U_11
_atom_site_aniso_U_22
_atom_site_aniso_U_33
_atom_site_aniso_U_23
_atom_site_aniso_U_13
_atom_site_aniso_U_12
Cd1 0.0240(3) 0.0070(3) 0.0155(3) 0.00048(9) 0.00976(17) -0.00218(9)
O1 0.046(2) 0.0158(18) 0.0232(19) 0.0041(14) 0.0177(16) 0.0063(16)
O3 0.0311(19) 0.0112(16) 0.0233(18) -0.0055(13) 0.0001(14) 0.0033(13)
O1W 0.0229(16) 0.0125(15) 0.0188(16) -0.0008(13) 0.0067(13) 0.0004(13)
O2 0.040(2) 0.019(2) 0.027(2) -0.0049(13) 0.0259(18) -0.0086(14)
O4 0.0231(15) 0.0066(13) 0.0152(15) -0.0003(11) 0.0111(12) -0.0008(11)
C1 0.028(2) 0.011(2) 0.021(2) 0.0029(17) 0.0174(19) 0.0026(17)
C2 0.036(3) 0.014(2) 0.036(3) 0.007(2) 0.023(2) 0.006(2)
C3 0.022(2) 0.010(2) 0.013(2) 0.0028(14) 0.0059(17) 0.0057(15)
C4 0.031(3) 0.025(3) 0.052(4) 0.001(3) 0.009(3) 0.002(2)
C5 0.027(3) 0.044(5) 0.124(9) -0.015(5) 0.023(4) -0.007(3)

loop_
_atom_type_symbol
_atom_type_description
_atom_type_scat_dispersion_real
_atom_type_scat_dispersion_imag
_atom_type_scat_source
C C 0.0033 0.0016 'International Tables Vol C Tables 4.2.6.8 and 6.1.1.4'
H H 0.0000 0.0000 'International Tables Vol C Tables 4.2.6.8 and 6.1.1.4'
O O 0.0106 0.0060 'International Tables Vol C Tables 4.2.6.8 and 6.1.1.4'
Cd Cd -0.7093 1.2919 'International Tables Vol C Tables 4.2.6.8 and 6.1.1.4'

loop_
_geom_angle_atom_site_label_1
_geom_angle_atom_site_label_2
_geom_angle_atom_site_label_3
_geom_angle
_geom_angle_site_symmetry_1
_geom_angle_site_symmetry_3
O1 Cd1 O2 81.76(13) 4_565 .
O1 Cd1 O1W 118.65(14) 4_565 .
O2 Cd1 O1W 104.32(15) . .
O1 Cd1 O4 121.86(13) 4_565 3_766
O2 Cd1 O4 149.76(13) . 3_766
O1W Cd1 O4 81.74(12) . 3_766
O1 Cd1 O3 84.82(14) 4_565 2_746
O2 Cd1 O3 81.86(16) . 2_746
O1W Cd1 O3 156.17(12) . 2_746
O4 Cd1 O3 81.95(12) 3_766 2_746
O1 Cd1 O4 156.96(12) 4_565 .
O2 Cd1 O4 78.64(11) . .
O1W Cd1 O4 78.26(12) . .
O4 Cd1 O4 73.62(12) 3_766 .
O3 Cd1 O4 80.54(12) 2_746 .
C1 O1 Cd1 109.0(3) . 4_566
C3 O3 Cd1 129.1(3) . 2_756
C1 O2 Cd1 122.1(3) . .
C3 O4 Cd1 120.0(3) . 3_766
C3 O4 Cd1 133.6(3) . .
Cd1 O4 Cd1 106.38(12) 3_766 .
O2 C1 O1 123.1(5) . .
O2 C1 C2 122.0(5) . .
O1 C1 C2 114.8(4) . .
C4 C2 C3 108.8(5) . .
C4 C2 C1 112.6(5) . .
C3 C2 C1 110.8(4) . .
O3 C3 O4 123.5(5) . .
O3 C3 C2 117.1(4) . .
O4 C3 C2 119.4(4) . .
C2 C4 C5 111.9(7) . .

loop_
_geom_bond_atom_site_label_1
_geom_bond_atom_site_label_2
_geom_bond_distance
_geom_bond_site_symmetry_2
Cd1 O1 2.218(4) 4_565
Cd1 O2 2.264(4) .
Cd1 O1W 2.279(3) .
Cd1 O4 2.279(3) 3_766
Cd1 O3 2.389(4) 2_746
Cd1 O4 2.401(3) .
O1 C1 1.268(6) .
O1 Cd1 2.218(4) 4_566
O3 C3 1.253(6) .
O3 Cd1 2.389(4) 2_756
O2 C1 1.244(6) .
O4 C3 1.263(6) .
O4 Cd1 2.279(3) 3_766
C1 C2 1.535(6) .
C2 C4 1.501(9) .
C2 C3 1.517(7) .
C4 C5 1.556(11) .

loop_
_geom_hbond_atom_site_label_D
_geom_hbond_atom_site_label_H
_geom_hbond_atom_site_label_A
_geom_hbond_distance_DH
_geom_hbond_distance_HA
_geom_hbond_distance_DA
_geom_hbond_angle_DHA
_geom_hbond_site_symmetry_A
O1W H1WA O3 0.90(2) 1.91(2) 2.803(5) 171(8) 4_575
O1W H1WB O1 0.90(2) 1.87(2) 2.758(5) 173(10) 1_554
